data_7037695
loop_
_publ_author_name
'De Nisi, Assunta'
'Bergamini, Christian'
'Leonzio, Marco'
'Sartor, Giorgio'
'Fato, Romana'
'Naldi, Marina'
'Monari, Magda'
'Calonghi, Natalia'
'Bandini, Marco'

_publ_section_title
;
 Synthesis, cytotoxicity and anti-cancer activity of new alkynyl-gold(i)
 complexes.
;
_journal_issue 4
_journal_name_full 'Dalton transactions (Cambridge, England : 2003)'
_journal_page_first 1546
_journal_page_last 1553
_journal_paper_doi 10.1039/c5dt02905h
_journal_volume 45
_journal_year 2016
_chemical_formula_sum 'C29 H27 Au N O2 P S'
_chemical_formula_weight 681.51
_chemical_name_systematic
;
 ?
;
_space_group_IT_number 14
_symmetry_cell_setting monoclinic
_symmetry_space_group_name_Hall '-P 2ybc'
_symmetry_space_group_name_H-M 'P 1 21/c 1'
_atom_sites_solution_hydrogens geom
_atom_sites_solution_primary direct
_atom_sites_solution_secondary difmap
_audit_creation_method SHELXL-97
_audit_update_record
;
2015-01-22 deposited with the CCDC.
2015-12-08 downloaded from the CCDC.
;
_cell_angle_alpha 90.00
_cell_angle_beta 91.473(6)
_cell_angle_gamma 90.00
_cell_formula_units_Z 4
_cell_length_a 12.285(5)
_cell_length_b 11.956(5)
_cell_length_c 18.281(8)
_cell_measurement_temperature 296(2)
_cell_volume 2684(2)
_computing_cell_refinement 'Bruker SAINT'
_computing_data_collection 'Bruker APEX2'
_computing_data_reduction 'Bruker SAINT'
_computing_molecular_graphics 'Bruker SHELXTL'
_computing_publication_material 'Bruker SHELXTL'
_computing_structure_refinement 'SHELXL-97 (Sheldrick, 2008)'
_computing_structure_solution 'SHELXS-97 (Sheldrick, 2008)'
_diffrn_ambient_temperature 296(2)
_diffrn_measured_fraction_theta_full 0.997
_diffrn_measured_fraction_theta_max 0.997
_diffrn_measurement_device_type 'Bruker APEX-II CCD'
_diffrn_measurement_method '\f and \w scans'
_diffrn_radiation_monochromator graphite
_diffrn_radiation_source 'fine-focus sealed tube'
_diffrn_radiation_type MoK\a
_diffrn_radiation_wavelength 0.71073
_diffrn_reflns_av_R_equivalents 0.0715
_diffrn_reflns_av_sigmaI/netI 0.0725
_diffrn_reflns_limit_h_max 15
_diffrn_reflns_limit_h_min -15
_diffrn_reflns_limit_k_max 14
_diffrn_reflns_limit_k_min -14
_diffrn_reflns_limit_l_max 22
_diffrn_reflns_limit_l_min -22
_diffrn_reflns_number 23071
_diffrn_reflns_theta_full 26.00
_diffrn_reflns_theta_max 26.00
_diffrn_reflns_theta_min 1.66
_exptl_absorpt_coefficient_mu 5.644
_exptl_absorpt_correction_T_max 0.763
_exptl_absorpt_correction_T_min 0.256
_exptl_absorpt_correction_type empirical
_exptl_absorpt_process_details SADABS
_exptl_crystal_colour colorless
_exptl_crystal_density_diffrn 1.686
_exptl_crystal_density_method 'not measured'
_exptl_crystal_description platelet
_exptl_crystal_F_000 1336
_exptl_crystal_size_max 0.25
_exptl_crystal_size_mid 0.20
_exptl_crystal_size_min 0.05
_refine_diff_density_max 0.545
_refine_diff_density_min -0.557
_refine_diff_density_rms 0.108
_refine_ls_extinction_method none
_refine_ls_goodness_of_fit_ref 0.985
_refine_ls_hydrogen_treatment constr
_refine_ls_matrix_type full
_refine_ls_number_parameters 318
_refine_ls_number_reflns 5253
_refine_ls_number_restraints 0
_refine_ls_restrained_S_all 0.985
_refine_ls_R_factor_all 0.0894
_refine_ls_R_factor_gt 0.0395
_refine_ls_shift/su_max 0.001
_refine_ls_shift/su_mean 0.000
_refine_ls_structure_factor_coef Fsqd
_refine_ls_weighting_details 'calc w=1/[\s^2^(Fo^2^)+(0.0202P)^2^+0.0000P] where P=(Fo^2^+2Fc^2^)/3'
_refine_ls_weighting_scheme calc
_refine_ls_wR_factor_gt 0.0533
_refine_ls_wR_factor_ref 0.0645
_reflns_number_gt 3285
_reflns_number_total 5253
_reflns_threshold_expression >2\s(I)
_cod_data_source_file c5dt02905h2.cif
_cod_data_source_block autod_0m
_cod_depositor_comments
;
The following automatic conversions were performed:

'_symmetry_cell_setting' value 'Monoclinic' changed to 'monoclinic'
according to
/usr/data/users/saulius/crontab/automatic-downloads/rss-feeds/RSC/lib/dictionaries/cif_core.dic
dictionary named 'cif_core.dic' version 2.4.2 from 2011-04-26.

Automatic conversion script
Id: cif_fix_values 4268 2015-11-12 08:31:59Z antanas 

 Adding full bibliography for 7037695--7037696.cif.
;
_cod_original_sg_symbol_H-M P2(1)/c
_cod_database_code 7037695

loop_
_symmetry_equiv_pos_as_xyz
'x, y, z'
'-x, y+1/2, -z+1/2'
'-x, -y, -z'
'x, -y-1/2, z-1/2'

loop_
_atom_site_label
_atom_site_type_symbol
_atom_site_fract_x
_atom_site_fract_y
_atom_site_fract_z
_atom_site_U_iso_or_equiv
_atom_site_adp_type
_atom_site_occupancy
_atom_site_symmetry_multiplicity
_atom_site_calc_flag
_atom_site_refinement_flags
Au Au 0.565619(18) 0.82761(2) 0.169983(13) 0.05062(9) Uani 1 1 d .
P P 0.47800(11) 0.89118(13) 0.26977(8) 0.0456(4) Uani 1 1 d .
S S 0.97613(13) 0.76528(16) 0.00315(9) 0.0593(5) Uani 1 1 d .
C25 C 0.3202(5) 1.0583(5) 0.2864(3) 0.0538(16) Uani 1 1 d .
H25 H 0.3563 1.0765 0.3301 0.065 Uiso 1 1 calc R
C24 C 0.3577(4) 0.9730(5) 0.2434(3) 0.0436(14) Uani 1 1 d .
C26 C 0.2287(5) 1.1164(5) 0.2642(4) 0.0590(18) Uani 1 1 d .
H26 H 0.2029 1.1735 0.2936 0.071 Uiso 1 1 calc R
C28 C 0.2122(5) 1.0074(5) 0.1568(3) 0.0561(17) Uani 1 1 d .
H28 H 0.1759 0.9899 0.1131 0.067 Uiso 1 1 calc R
C27 C 0.1748(5) 1.0923(5) 0.1996(4) 0.0591(18) Uani 1 1 d .
H27 H 0.1135 1.1330 0.1851 0.071 Uiso 1 1 calc R
C29 C 0.3044(5) 0.9471(5) 0.1784(3) 0.0504(16) Uani 1 1 d .
H29 H 0.3299 0.8897 0.1491 0.060 Uiso 1 1 calc R
C1 C 0.6451(5) 0.7814(5) 0.0810(3) 0.0497(16) Uani 1 1 d .
C2 C 0.6989(5) 0.7588(5) 0.0303(3) 0.0501(16) Uani 1 1 d .
C3 C 0.7659(5) 0.7309(5) -0.0323(3) 0.0597(18) Uani 1 1 d .
H3A H 0.7771 0.7982 -0.0607 0.072 Uiso 1 1 calc R
H3B H 0.7263 0.6782 -0.0633 0.072 Uiso 1 1 calc R
N N 0.8739(4) 0.6821(4) -0.0124(2) 0.0526(13) Uani 1 1 d .
C5 C 0.9699(4) 0.8144(5) 0.0938(3) 0.0450(15) Uani 1 1 d .
O1 O 1.0721(3) 0.6965(4) -0.0004(2) 0.0821(15) Uani 1 1 d .
C12 C 0.4322(5) 0.7869(5) 0.3343(3) 0.0472(15) Uani 1 1 d .
C13 C 0.5055(5) 0.7057(5) 0.3586(3) 0.0581(18) Uani 1 1 d .
H13 H 0.5765 0.7063 0.3421 0.070 Uiso 1 1 calc R
C17 C 0.3260(5) 0.7819(5) 0.3575(3) 0.0572(17) Uani 1 1 d .
H17 H 0.2750 0.8340 0.3408 0.069 Uiso 1 1 calc R
C14 C 0.4739(6) 0.6246(6) 0.4067(4) 0.071(2) Uani 1 1 d .
H14 H 0.5244 0.5723 0.4238 0.086 Uiso 1 1 calc R
C16 C 0.2963(6) 0.6993(6) 0.4056(4) 0.073(2) Uani 1 1 d .
H16 H 0.2253 0.6976 0.4221 0.087 Uiso 1 1 calc R
C15 C 0.3687(6) 0.6197(6) 0.4298(4) 0.074(2) Uani 1 1 d .
H15 H 0.3470 0.5634 0.4613 0.089 Uiso 1 1 calc R
C18 C 0.5622(4) 0.9868(5) 0.3240(3) 0.0477(15) Uani 1 1 d .
C19 C 0.6324(5) 1.0559(5) 0.2879(3) 0.0574(17) Uani 1 1 d .
H19 H 0.6381 1.0503 0.2374 0.069 Uiso 1 1 calc R
C23 C 0.5585(5) 0.9951(6) 0.3980(4) 0.075(2) Uani 1 1 d .
H23 H 0.5135 0.9474 0.4237 0.091 Uiso 1 1 calc R
C20 C 0.6946(5) 1.1336(6) 0.3261(4) 0.072(2) Uani 1 1 d .
H20 H 0.7409 1.1809 0.3011 0.086 Uiso 1 1 calc R
C10 C 0.9100(5) 0.9081(5) 0.1103(4) 0.0613(18) Uani 1 1 d .
H10 H 0.8732 0.9472 0.0734 0.074 Uiso 1 1 calc R
C6 C 1.0238(5) 0.7567(5) 0.1489(4) 0.0556(17) Uani 1 1 d .
H6 H 1.0637 0.6929 0.1382 0.067 Uiso 1 1 calc R
C9 C 0.9049(5) 0.9434(5) 0.1812(4) 0.0667(19) Uani 1 1 d .
H9 H 0.8649 1.0071 0.1918 0.080 Uiso 1 1 calc R
C8 C 0.9576(6) 0.8868(6) 0.2375(4) 0.0627(19) Uani 1 1 d .
C7 C 1.0184(5) 0.7939(6) 0.2202(4) 0.064(2) Uani 1 1 d .
H7 H 1.0562 0.7557 0.2572 0.077 Uiso 1 1 calc R
C21 C 0.6886(5) 1.1414(5) 0.3998(4) 0.0658(19) Uani 1 1 d .
H21 H 0.7312 1.1933 0.4253 0.079 Uiso 1 1 calc R
C22 C 0.6209(6) 1.0739(7) 0.4360(4) 0.085(2) Uani 1 1 d .
H22 H 0.6158 1.0799 0.4865 0.102 Uiso 1 1 calc R
O2 O 0.9622(3) 0.8580(4) -0.0453(2) 0.0785(14) Uani 1 1 d .
C4 C 0.8688(5) 0.5782(5) 0.0303(3) 0.0683(19) Uani 1 1 d .
H4A H 0.8290 0.5913 0.0740 0.102 Uiso 1 1 calc R
H4B H 0.9414 0.5542 0.0433 0.102 Uiso 1 1 calc R
H4C H 0.8329 0.5213 0.0016 0.102 Uiso 1 1 calc R
C11 C 0.9532(6) 0.9274(6) 0.3157(3) 0.105(3) Uani 1 1 d .
H11A H 0.9873 0.9994 0.3197 0.157 Uiso 1 1 calc R
H11B H 0.9908 0.8753 0.3473 0.157 Uiso 1 1 calc R
H11C H 0.8786 0.9331 0.3297 0.157 Uiso 1 1 calc R

loop_
_atom_site_aniso_label
_atom_site_aniso_U_11
_atom_site_aniso_U_22
_atom_site_aniso_U_33
_atom_site_aniso_U_23
_atom_site_aniso_U_13
_atom_site_aniso_U_12
Au 0.04329(14) 0.05488(16) 0.05409(16) -0.00403(15) 0.00882(10) 0.00505(14)
P 0.0366(9) 0.0516(11) 0.0489(10) -0.0037(8) 0.0044(8) 0.0007(8)
S 0.0461(10) 0.0876(13) 0.0444(10) 0.0003(10) 0.0054(8) -0.0030(10)
C25 0.047(4) 0.060(4) 0.055(4) -0.005(4) 0.007(3) 0.007(3)
C24 0.038(3) 0.050(4) 0.043(4) 0.005(3) 0.007(3) -0.002(3)
C26 0.051(4) 0.065(5) 0.062(5) -0.002(4) 0.016(4) 0.012(4)
C28 0.052(4) 0.057(4) 0.059(4) 0.005(4) -0.019(3) -0.002(4)
C27 0.051(4) 0.059(5) 0.068(5) 0.006(4) 0.014(4) 0.014(3)
C29 0.052(4) 0.049(4) 0.050(4) -0.010(3) 0.002(3) -0.002(3)
C1 0.044(4) 0.045(4) 0.059(4) 0.003(3) 0.001(3) 0.005(3)
C2 0.043(4) 0.059(4) 0.047(4) 0.004(3) 0.005(3) 0.004(3)
C3 0.050(4) 0.073(5) 0.056(4) -0.004(4) 0.001(3) 0.003(4)
N 0.050(3) 0.064(4) 0.044(3) -0.005(3) 0.004(2) 0.012(3)
C5 0.037(3) 0.056(4) 0.042(4) 0.006(3) -0.002(3) -0.010(3)
O1 0.042(3) 0.126(4) 0.079(3) -0.013(3) 0.014(2) 0.020(3)
C12 0.041(3) 0.048(4) 0.053(4) -0.012(3) 0.004(3) 0.000(3)
C13 0.052(4) 0.072(5) 0.051(4) -0.007(4) 0.009(3) 0.005(4)
C17 0.054(4) 0.056(4) 0.062(4) 0.004(4) 0.008(3) 0.008(3)
C14 0.076(5) 0.072(5) 0.067(5) 0.008(4) 0.001(4) 0.017(4)
C16 0.064(5) 0.080(6) 0.075(5) 0.003(4) 0.029(4) -0.002(4)
C15 0.092(6) 0.071(5) 0.061(5) 0.011(4) 0.010(4) 0.001(5)
C18 0.036(3) 0.059(4) 0.048(4) -0.006(3) -0.002(3) 0.004(3)
C19 0.052(4) 0.063(5) 0.058(4) 0.002(4) 0.001(3) -0.004(4)
C23 0.056(4) 0.107(6) 0.063(5) -0.011(5) 0.013(4) -0.027(4)
C20 0.064(5) 0.075(6) 0.076(6) 0.008(4) -0.004(4) -0.025(4)
C10 0.069(5) 0.056(5) 0.059(5) 0.004(4) -0.014(4) 0.009(4)
C6 0.052(4) 0.057(4) 0.057(5) 0.002(4) -0.005(3) -0.002(3)
C9 0.086(5) 0.052(5) 0.062(5) -0.009(4) 0.005(4) 0.002(4)
C8 0.082(5) 0.059(5) 0.046(5) -0.001(4) -0.004(4) -0.023(4)
C7 0.062(5) 0.069(5) 0.060(5) 0.018(4) -0.019(4) -0.018(4)
C21 0.055(4) 0.066(5) 0.076(5) -0.015(4) -0.011(4) -0.003(4)
C22 0.076(5) 0.127(7) 0.053(5) -0.022(5) 0.009(4) -0.026(5)
O2 0.086(3) 0.100(4) 0.049(3) 0.029(3) -0.001(2) -0.019(3)
C4 0.064(5) 0.063(5) 0.078(5) -0.010(4) 0.008(4) 0.011(4)
C11 0.164(8) 0.099(6) 0.052(5) -0.016(4) 0.010(5) -0.018(6)

loop_
_atom_type_symbol
_atom_type_description
_atom_type_scat_dispersion_real
_atom_type_scat_dispersion_imag
_atom_type_scat_source
C C 0.0033 0.0016 'International Tables Vol C Tables 4.2.6.8 and 6.1.1.4'
H H 0.0000 0.0000 'International Tables Vol C Tables 4.2.6.8 and 6.1.1.4'
N N 0.0061 0.0033 'International Tables Vol C Tables 4.2.6.8 and 6.1.1.4'
O O 0.0106 0.0060 'International Tables Vol C Tables 4.2.6.8 and 6.1.1.4'
P P 0.1023 0.0942 'International Tables Vol C Tables 4.2.6.8 and 6.1.1.4'
S S 0.1246 0.1234 'International Tables Vol C Tables 4.2.6.8 and 6.1.1.4'
Au Au -2.0133 8.8022 'International Tables Vol C Tables 4.2.6.8 and 6.1.1.4'

loop_
_geom_angle_atom_site_label_1
_geom_angle_atom_site_label_2
_geom_angle_atom_site_label_3
_geom_angle
C1 Au P 176.49(17)
C12 P C18 105.0(3)
C12 P C24 106.1(3)
C18 P C24 104.6(3)
C12 P Au 116.94(19)
C18 P Au 111.9(2)
C24 P Au 111.34(19)
O2 S O1 120.1(3)
O2 S N 106.7(3)
O1 S N 105.9(3)
O2 S C5 108.5(3)
O1 S C5 106.8(3)
N S C5 108.5(2)
C26 C25 C24 119.4(6)
C25 C24 C29 120.1(5)
C25 C24 P 121.8(5)
C29 C24 P 118.1(5)
C27 C26 C25 121.5(6)
C27 C28 C29 120.4(6)
C28 C27 C26 119.1(6)
C24 C29 C28 119.6(5)
C2 C1 Au 174.9(6)
C1 C2 C3 179.7(8)
C2 C3 N 114.4(5)
C4 N C3 114.4(5)
C4 N S 117.9(4)
C3 N S 119.0(4)
C6 C5 C10 119.7(6)
C6 C5 S 119.3(5)
C10 C5 S 121.0(5)
C17 C12 C13 118.7(6)
C17 C12 P 122.6(5)
C13 C12 P 118.6(5)
C14 C13 C12 120.4(6)
C16 C17 C12 119.6(6)
C13 C14 C15 120.9(7)
C15 C16 C17 121.6(6)
C16 C15 C14 118.7(7)
C23 C18 C19 118.1(6)
C23 C18 P 123.8(5)
C19 C18 P 118.1(5)
C18 C19 C20 120.5(6)
C18 C23 C22 121.0(6)
C21 C20 C19 120.3(6)
C9 C10 C5 119.8(6)
C5 C6 C7 119.7(6)
C10 C9 C8 121.6(6)
C7 C8 C9 118.1(6)
C7 C8 C11 120.5(7)
C9 C8 C11 121.4(7)
C8 C7 C6 121.0(6)
C22 C21 C20 119.9(7)
C21 C22 C23 120.1(7)

loop_
_geom_bond_atom_site_label_1
_geom_bond_atom_site_label_2
_geom_bond_distance
Au C1 1.996(6)
Au P 2.2726(16)
P C12 1.816(6)
P C18 1.818(6)
P C24 1.827(6)
S O2 1.426(4)
S O1 1.441(4)
S N 1.622(5)
S C5 1.761(6)
C25 C26 1.374(7)
C25 C24 1.374(7)
C24 C29 1.377(7)
C26 C27 1.369(8)
C28 C27 1.369(8)
C28 C29 1.390(7)
C1 C2 1.183(7)
C2 C3 1.466(8)
C3 N 1.485(6)
N C4 1.468(7)
C5 C6 1.378(7)
C5 C10 1.378(7)
C12 C17 1.383(7)
C12 C13 1.389(7)
C13 C14 1.371(8)
C17 C16 1.378(8)
C14 C15 1.371(8)
C16 C15 1.368(8)
C18 C23 1.360(7)
C18 C19 1.375(7)
C19 C20 1.381(8)
C23 C22 1.388(8)
C20 C21 1.354(8)
C10 C9 1.365(8)
C6 C7 1.381(8)
C9 C8 1.379(8)
C8 C7 1.379(8)
C8 C11 1.512(8)
C21 C22 1.345(8)
